data_1508723
loop_
_publ_author_name
'Gharpure, Santosh J.'
'Niranjana, P.'
'Porwal, Suheel K.'

_publ_section_title
;
 Stereoselective synthesis of oxa- and aza-angular triquinanes using
 tandem radical cyclization to vinylogous carbonates and carbamates.
;
_journal_issue 21
_journal_name_full 'Organic letters'
_journal_page_first 5476
_journal_page_last 5479
_journal_paper_doi 10.1021/ol302557a
_journal_volume 14
_journal_year 2012
_chemical_formula_sum 'C23 H31 N O5 S'
_chemical_formula_weight 433.55
_chemical_name_systematic
; 
 ? 
;
_space_group_IT_number 14
_symmetry_cell_setting monoclinic
_symmetry_space_group_name_Hall '-P 2yn'
_symmetry_space_group_name_H-M 'P 1 21/n 1'
_atom_sites_solution_hydrogens geom
_atom_sites_solution_primary direct
_atom_sites_solution_secondary difmap
_audit_creation_method SHELXL-97
_cell_angle_alpha 90.00
_cell_angle_beta 92.9960(10)
_cell_angle_gamma 90.00
_cell_formula_units_Z 4
_cell_length_a 11.4677(4)
_cell_length_b 14.2273(4)
_cell_length_c 13.5877(4)
_cell_measurement_reflns_used 7151
_cell_measurement_temperature 293(2)
_cell_measurement_theta_max 28.8
_cell_measurement_theta_min 2.68
_cell_volume 2213.86(12)
_computing_cell_refinement 'APEX2/SAINT (Bruker, 2004)'
_computing_data_collection 'APEX2 (Bruker, 2004)'
_computing_data_reduction 'SAINT/XPREP (Bruker, 2004)'
_computing_molecular_graphics 'ORTEP3 (Farrugia, 1997) and Mercury (Bruno et al., 2002)'
_computing_publication_material 'PLATON (Spek, 2003)'
_computing_structure_refinement 'SHELXL-97 (Sheldrick, 1997)'
_computing_structure_solution 'SIR92 (Altomare et al., 1993)'
_diffrn_ambient_temperature 293(2)
_diffrn_measured_fraction_theta_full 1.000
_diffrn_measured_fraction_theta_max 0.999
_diffrn_measurement_device_type 'bruker axs kappa apex2 CCD Diffractometer'
_diffrn_measurement_method '\w and \f scan'
_diffrn_radiation_monochromator graphite
_diffrn_radiation_source 'fine-focus sealed tube'
_diffrn_radiation_type MoK\a
_diffrn_radiation_wavelength 0.71073
_diffrn_reflns_av_R_equivalents 0.0342
_diffrn_reflns_av_sigmaI/netI 0.0356
_diffrn_reflns_limit_h_max 8
_diffrn_reflns_limit_h_min -16
_diffrn_reflns_limit_k_max 20
_diffrn_reflns_limit_k_min -20
_diffrn_reflns_limit_l_max 19
_diffrn_reflns_limit_l_min -19
_diffrn_reflns_number 30796
_diffrn_reflns_theta_full 25.00
_diffrn_reflns_theta_max 31.14
_diffrn_reflns_theta_min 2.07
_exptl_absorpt_coefficient_mu 0.180
_exptl_absorpt_correction_T_max 0.9648
_exptl_absorpt_correction_T_min 0.8879
_exptl_absorpt_correction_type multi-scan
_exptl_absorpt_process_details 'SADABS (Bruker 1999)'
_exptl_crystal_colour colourless
_exptl_crystal_density_diffrn 1.301
_exptl_crystal_density_method 'not measured'
_exptl_crystal_description block
_exptl_crystal_F_000 928
_exptl_crystal_size_max 0.30
_exptl_crystal_size_mid 0.25
_exptl_crystal_size_min 0.20
_refine_diff_density_max 0.272
_refine_diff_density_min -0.388
_refine_diff_density_rms 0.049
_refine_ls_extinction_method none
_refine_ls_goodness_of_fit_ref 1.014
_refine_ls_hydrogen_treatment constr
_refine_ls_matrix_type full
_refine_ls_number_parameters 275
_refine_ls_number_reflns 7152
_refine_ls_number_restraints 0
_refine_ls_restrained_S_all 1.014
_refine_ls_R_factor_all 0.0894
_refine_ls_R_factor_gt 0.0501
_refine_ls_shift/su_max 0.001
_refine_ls_shift/su_mean 0.000
_refine_ls_structure_factor_coef Fsqd
_refine_ls_weighting_details 'calc w=1/[\s^2^(Fo^2^)+(0.0755P)^2^+0.4183P] where P=(Fo^2^+2Fc^2^)/3'
_refine_ls_weighting_scheme calc
_refine_ls_wR_factor_gt 0.1340
_refine_ls_wR_factor_ref 0.1582
_reflns_number_gt 4448
_reflns_number_total 7152
_reflns_threshold_expression >2sigma(I)
_cod_data_source_file ol302557a_si_005.cif
_cod_data_source_block shelxl
_cod_original_sg_symbol_H-M P21/n
_cod_database_code 1508723

loop_
_symmetry_equiv_pos_as_xyz
'x, y, z'
'-x+1/2, y+1/2, -z+1/2'
'-x, -y, -z'
'x-1/2, -y-1/2, z-1/2'

loop_
_atom_site_label
_atom_site_type_symbol
_atom_site_fract_x
_atom_site_fract_y
_atom_site_fract_z
_atom_site_U_iso_or_equiv
_atom_site_adp_type
_atom_site_occupancy
_atom_site_symmetry_multiplicity
_atom_site_calc_flag
_atom_site_refinement_flags
C1 C 0.0191(3) 0.3940(3) -0.0902(3) 0.1182(12) Uani 1 1 d .
H1A H -0.0232 0.3606 -0.0422 0.177 Uiso 1 1 calc R
H1B H -0.0299 0.4027 -0.1490 0.177 Uiso 1 1 calc R
H1C H 0.0426 0.4542 -0.0641 0.177 Uiso 1 1 calc R
C2 C 0.1201(3) 0.3415(3) -0.1130(2) 0.1195(13) Uani 1 1 d .
H2A H 0.1656 0.3769 -0.1585 0.143 Uiso 1 1 calc R
H2B H 0.0966 0.2828 -0.1445 0.143 Uiso 1 1 calc R
C3 C 0.30625(18) 0.31078(14) -0.03251(15) 0.0575(5) Uani 1 1 d .
C4 C 0.37256(18) 0.28672(15) 0.06077(14) 0.0591(5) Uani 1 1 d .
H4A H 0.4460 0.3207 0.0621 0.071 Uiso 1 1 calc R
H4B H 0.3911 0.2202 0.0589 0.071 Uiso 1 1 calc R
C5 C 0.31539(16) 0.30626(12) 0.15695(13) 0.0474(4) Uani 1 1 d .
H5 H 0.2429 0.2698 0.1568 0.057 Uiso 1 1 calc R
C6 C 0.28768(13) 0.40660(11) 0.18798(11) 0.0372(3) Uani 1 1 d .
H6 H 0.2108 0.4242 0.1588 0.045 Uiso 1 1 calc R
C7 C 0.37367(14) 0.48980(12) 0.17535(11) 0.0415(4) Uani 1 1 d .
C8 C 0.33816(15) 0.55449(12) 0.25863(12) 0.0432(4) Uani 1 1 d .
H8A H 0.3982 0.6011 0.2737 0.052 Uiso 1 1 calc R
H8B H 0.2655 0.5865 0.2406 0.052 Uiso 1 1 calc R
C9 C 0.32355(12) 0.48975(11) 0.34639(11) 0.0350(3) Uani 1 1 d .
H9 H 0.3979 0.4811 0.3842 0.042 Uiso 1 1 calc R
C10 C 0.27907(12) 0.39559(10) 0.30162(11) 0.0348(3) Uani 1 1 d .
C11 C 0.35449(17) 0.30804(12) 0.32518(13) 0.0494(4) Uani 1 1 d .
H11A H 0.4214 0.3249 0.3682 0.059 Uiso 1 1 calc R
H11B H 0.3092 0.2613 0.3584 0.059 Uiso 1 1 calc R
C12 C 0.15515(14) 0.38763(12) 0.33412(12) 0.0419(4) Uani 1 1 d .
C13 C 0.12123(13) 0.48131(13) 0.37428(13) 0.0460(4) Uani 1 1 d .
H13A H 0.0829 0.5195 0.3231 0.055 Uiso 1 1 calc R
H13B H 0.0689 0.4737 0.4276 0.055 Uiso 1 1 calc R
C14 C 0.27704(14) 0.41367(12) 0.57402(11) 0.0434(4) Uani 1 1 d .
C15 C 0.18091(16) 0.36447(15) 0.60568(14) 0.0556(5) Uani 1 1 d .
H15 H 0.1078 0.3929 0.6046 0.067 Uiso 1 1 calc R
C16 C 0.19493(17) 0.27387(16) 0.63851(15) 0.0608(5) Uani 1 1 d .
H16 H 0.1304 0.2413 0.6594 0.073 Uiso 1 1 calc R
C17 C 0.30232(18) 0.22975(15) 0.64140(14) 0.0560(5) Uani 1 1 d .
C18 C 0.39732(17) 0.27984(15) 0.60973(14) 0.0567(5) Uani 1 1 d .
H18 H 0.4704 0.2513 0.6115 0.068 Uiso 1 1 calc R
C19 C 0.38578(15) 0.37057(14) 0.57589(13) 0.0492(4) Uani 1 1 d .
H19 H 0.4503 0.4028 0.5544 0.059 Uiso 1 1 calc R
C20 C 0.50360(15) 0.46592(14) 0.19266(15) 0.0555(5) Uani 1 1 d .
H20A H 0.5485 0.5229 0.1950 0.083 Uiso 1 1 calc R
H20B H 0.5282 0.4271 0.1398 0.083 Uiso 1 1 calc R
H20C H 0.5154 0.4329 0.2540 0.083 Uiso 1 1 calc R
C21 C 0.35333(19) 0.53719(14) 0.07497(14) 0.0587(5) Uani 1 1 d .
H21A H 0.2728 0.5550 0.0658 0.088 Uiso 1 1 calc R
H21B H 0.3728 0.4942 0.0239 0.088 Uiso 1 1 calc R
H21C H 0.4017 0.5921 0.0721 0.088 Uiso 1 1 calc R
C22 C 0.08758(19) 0.31322(16) 0.33293(17) 0.0680(6) Uani 1 1 d .
H22A H 0.0138 0.3168 0.3580 0.082 Uiso 1 1 calc R
H22B H 0.1135 0.2569 0.3070 0.082 Uiso 1 1 calc R
C23 C 0.3159(2) 0.13093(18) 0.6792(2) 0.0835(7) Uani 1 1 d .
H23A H 0.2974 0.1289 0.7473 0.125 Uiso 1 1 calc R
H23B H 0.3949 0.1106 0.6729 0.125 Uiso 1 1 calc R
H23C H 0.2639 0.0902 0.6416 0.125 Uiso 1 1 calc R
N1 N 0.23214(11) 0.52483(9) 0.41045(10) 0.0392(3) Uani 1 1 d .
O1 O 0.19204(13) 0.32179(13) -0.02195(11) 0.0789(5) Uani 1 1 d .
O2 O 0.35023(16) 0.31843(15) -0.10914(12) 0.0918(6) Uani 1 1 d .
O3 O 0.39241(12) 0.27117(9) 0.23519(10) 0.0576(3) Uani 1 1 d .
O4 O 0.37059(12) 0.57501(10) 0.54363(9) 0.0581(3) Uani 1 1 d .
O5 O 0.15865(12) 0.56785(10) 0.56958(10) 0.0621(4) Uani 1 1 d .
S1 S 0.26041(4) 0.52874(3) 0.52928(3) 0.04428(13) Uani 1 1 d .

loop_
_atom_site_aniso_label
_atom_site_aniso_U_11
_atom_site_aniso_U_22
_atom_site_aniso_U_33
_atom_site_aniso_U_23
_atom_site_aniso_U_13
_atom_site_aniso_U_12
C1 0.116(3) 0.119(3) 0.115(3) 0.008(2) -0.034(2) -0.011(2)
C2 0.0728(17) 0.226(4) 0.0580(16) -0.036(2) -0.0106(13) -0.015(2)
C3 0.0677(12) 0.0589(12) 0.0466(10) -0.0172(9) 0.0076(9) -0.0027(9)
C4 0.0647(11) 0.0633(12) 0.0497(11) -0.0180(9) 0.0087(9) 0.0083(9)
C5 0.0563(10) 0.0461(10) 0.0399(9) -0.0072(7) 0.0045(7) 0.0061(7)
C6 0.0392(7) 0.0411(8) 0.0316(7) -0.0003(6) 0.0047(6) 0.0037(6)
C7 0.0462(8) 0.0459(9) 0.0334(8) 0.0024(7) 0.0108(6) 0.0000(7)
C8 0.0527(9) 0.0386(8) 0.0390(8) 0.0012(7) 0.0096(7) -0.0025(7)
C9 0.0354(7) 0.0381(8) 0.0322(7) -0.0022(6) 0.0071(6) 0.0017(6)
C10 0.0392(7) 0.0349(8) 0.0307(7) 0.0005(6) 0.0044(6) 0.0023(6)
C11 0.0638(10) 0.0424(9) 0.0419(9) -0.0010(7) 0.0008(8) 0.0142(8)
C12 0.0412(7) 0.0501(9) 0.0348(8) 0.0004(7) 0.0048(6) -0.0050(7)
C13 0.0356(7) 0.0581(11) 0.0447(9) -0.0015(8) 0.0061(6) 0.0064(7)
C14 0.0446(8) 0.0548(10) 0.0311(8) -0.0019(7) 0.0061(6) -0.0068(7)
C15 0.0460(9) 0.0688(13) 0.0529(11) 0.0074(9) 0.0118(8) -0.0061(8)
C16 0.0577(11) 0.0711(13) 0.0537(11) 0.0132(10) 0.0057(9) -0.0185(9)
C17 0.0669(11) 0.0608(12) 0.0393(9) 0.0061(8) -0.0070(8) -0.0114(9)
C18 0.0527(10) 0.0685(13) 0.0481(10) 0.0054(9) -0.0038(8) 0.0020(9)
C19 0.0433(8) 0.0626(11) 0.0415(9) 0.0017(8) 0.0015(7) -0.0090(8)
C20 0.0441(9) 0.0701(13) 0.0535(11) -0.0050(9) 0.0139(8) -0.0023(8)
C21 0.0783(13) 0.0605(12) 0.0387(9) 0.0096(8) 0.0155(9) -0.0010(9)
C22 0.0694(12) 0.0693(14) 0.0672(13) -0.0095(11) 0.0203(10) -0.0247(10)
C23 0.0966(18) 0.0713(16) 0.0810(17) 0.0261(13) -0.0112(14) -0.0079(13)
N1 0.0401(6) 0.0420(7) 0.0361(7) -0.0043(5) 0.0088(5) 0.0032(5)
O1 0.0663(9) 0.1259(14) 0.0445(8) -0.0179(9) 0.0028(7) -0.0142(9)
O2 0.0954(12) 0.1262(16) 0.0559(10) 0.0015(10) 0.0245(9) 0.0121(11)
O3 0.0722(8) 0.0518(8) 0.0483(7) -0.0072(6) -0.0006(6) 0.0261(6)
O4 0.0671(8) 0.0598(8) 0.0477(7) -0.0119(6) 0.0062(6) -0.0221(6)
O5 0.0719(9) 0.0621(8) 0.0546(8) -0.0146(7) 0.0267(7) 0.0081(7)
S1 0.0513(2) 0.0458(2) 0.0367(2) -0.00932(17) 0.01246(17) -0.00416(17)

loop_
_atom_type_symbol
_atom_type_description
_atom_type_scat_dispersion_real
_atom_type_scat_dispersion_imag
_atom_type_scat_source
C C 0.0033 0.0016 'International Tables Vol C Tables 4.2.6.8 and 6.1.1.4'
H H 0.0000 0.0000 'International Tables Vol C Tables 4.2.6.8 and 6.1.1.4'
N N 0.0061 0.0033 'International Tables Vol C Tables 4.2.6.8 and 6.1.1.4'
O O 0.0106 0.0060 'International Tables Vol C Tables 4.2.6.8 and 6.1.1.4'
S S 0.1246 0.1234 'International Tables Vol C Tables 4.2.6.8 and 6.1.1.4'

loop_
_geom_angle_atom_site_label_1
_geom_angle_atom_site_label_2
_geom_angle_atom_site_label_3
_geom_angle
C2 C1 H1A 109.5
C2 C1 H1B 109.5
H1A C1 H1B 109.5
C2 C1 H1C 109.5
H1A C1 H1C 109.5
H1B C1 H1C 109.5
C1 C2 O1 110.0(2)
C1 C2 H2A 109.7
O1 C2 H2A 109.7
C1 C2 H2B 109.7
O1 C2 H2B 109.7
H2A C2 H2B 108.2
O2 C3 O1 123.3(2)
O2 C3 C4 123.3(2)
O1 C3 C4 113.42(18)
C3 C4 C5 117.90(17)
C3 C4 H4A 107.8
C5 C4 H4A 107.8
C3 C4 H4B 107.8
C5 C4 H4B 107.8
H4A C4 H4B 107.2
O3 C5 C4 107.28(15)
O3 C5 C6 104.45(13)
C4 C5 C6 120.96(16)
O3 C5 H5 107.8
C4 C5 H5 107.8
C6 C5 H5 107.8
C5 C6 C7 122.60(13)
C5 C6 C10 101.78(12)
C7 C6 C10 105.00(12)
C5 C6 H6 108.9
C7 C6 H6 108.9
C10 C6 H6 108.9
C21 C7 C8 111.14(15)
C21 C7 C20 109.65(14)
C8 C7 C20 108.28(14)
C21 C7 C6 111.47(14)
C8 C7 C6 100.45(12)
C20 C7 C6 115.50(14)
C9 C8 C7 105.06(13)
C9 C8 H8A 110.7
C7 C8 H8A 110.7
C9 C8 H8B 110.7
C7 C8 H8B 110.7
H8A C8 H8B 108.8
N1 C9 C8 111.47(12)
N1 C9 C10 107.07(11)
C8 C9 C10 105.27(12)
N1 C9 H9 110.9
C8 C9 H9 110.9
C10 C9 H9 110.9
C12 C10 C11 113.84(14)
C12 C10 C9 104.20(12)
C11 C10 C9 116.65(13)
C12 C10 C6 113.89(12)
C11 C10 C6 102.88(12)
C9 C10 C6 105.40(11)
O3 C11 C10 108.29(13)
O3 C11 H11A 110.0
C10 C11 H11A 110.0
O3 C11 H11B 110.0
C10 C11 H11B 110.0
H11A C11 H11B 108.4
C22 C12 C13 123.90(16)
C22 C12 C10 128.29(17)
C13 C12 C10 107.76(13)
N1 C13 C12 105.00(12)
N1 C13 H13A 110.7
C12 C13 H13A 110.7
N1 C13 H13B 110.7
C12 C13 H13B 110.7
H13A C13 H13B 108.8
C19 C14 C15 119.80(17)
C19 C14 S1 119.99(13)
C15 C14 S1 120.19(14)
C16 C15 C14 119.46(18)
C16 C15 H15 120.3
C14 C15 H15 120.3
C15 C16 C17 121.74(18)
C15 C16 H16 119.1
C17 C16 H16 119.1
C16 C17 C18 118.08(19)
C16 C17 C23 120.7(2)
C18 C17 C23 121.2(2)
C19 C18 C17 121.49(19)
C19 C18 H18 119.3
C17 C18 H18 119.3
C18 C19 C14 119.44(16)
C18 C19 H19 120.3
C14 C19 H19 120.3
C7 C20 H20A 109.5
C7 C20 H20B 109.5
H20A C20 H20B 109.5
C7 C20 H20C 109.5
H20A C20 H20C 109.5
H20B C20 H20C 109.5
C7 C21 H21A 109.5
C7 C21 H21B 109.5
H21A C21 H21B 109.5
C7 C21 H21C 109.5
H21A C21 H21C 109.5
H21B C21 H21C 109.5
C12 C22 H22A 120.0
C12 C22 H22B 120.0
H22A C22 H22B 120.0
C17 C23 H23A 109.5
C17 C23 H23B 109.5
H23A C23 H23B 109.5
C17 C23 H23C 109.5
H23A C23 H23C 109.5
H23B C23 H23C 109.5
C13 N1 C9 106.65(12)
C13 N1 S1 117.86(11)
C9 N1 S1 118.84(10)
C3 O1 C2 116.13(18)
C11 O3 C5 107.75(12)
O5 S1 O4 120.19(9)
O5 S1 N1 105.60(8)
O4 S1 N1 106.22(7)
O5 S1 C14 107.89(8)
O4 S1 C14 107.66(8)
N1 S1 C14 108.89(7)

loop_
_geom_bond_atom_site_label_1
_geom_bond_atom_site_label_2
_geom_bond_distance
C1 C2 1.426(5)
C1 H1A 0.9600
C1 H1B 0.9600
C1 H1C 0.9600
C2 O1 1.478(3)
C2 H2A 0.9700
C2 H2B 0.9700
C3 O2 1.185(2)
C3 O1 1.334(3)
C3 C4 1.484(3)
C4 C5 1.518(2)
C4 H4A 0.9700
C4 H4B 0.9700
C5 O3 1.436(2)
C5 C6 1.527(2)
C5 H5 0.9800
C6 C7 1.556(2)
C6 C10 1.560(2)
C6 H6 0.9800
C7 C21 1.528(2)
C7 C8 1.530(2)
C7 C20 1.534(2)
C8 C9 1.523(2)
C8 H8A 0.9700
C8 H8B 0.9700
C9 N1 1.4837(18)
C9 C10 1.547(2)
C9 H9 0.9800
C10 C12 1.514(2)
C10 C11 1.540(2)
C11 O3 1.420(2)
C11 H11A 0.9700
C11 H11B 0.9700
C12 C22 1.312(3)
C12 C13 1.499(2)
C13 N1 1.476(2)
C13 H13A 0.9700
C13 H13B 0.9700
C14 C19 1.389(2)
C14 C15 1.393(2)
C14 S1 1.7534(19)
C15 C16 1.371(3)
C15 H15 0.9300
C16 C17 1.381(3)
C16 H16 0.9300
C17 C18 1.389(3)
C17 C23 1.502(3)
C18 C19 1.374(3)
C18 H18 0.9300
C19 H19 0.9300
C20 H20A 0.9600
C20 H20B 0.9600
C20 H20C 0.9600
C21 H21A 0.9600
C21 H21B 0.9600
C21 H21C 0.9600
C22 H22A 0.9300
C22 H22B 0.9300
C23 H23A 0.9600
C23 H23B 0.9600
C23 H23C 0.9600
N1 S1 1.6311(14)
O4 S1 1.4290(13)
O5 S1 1.4276(13)

loop_
_geom_torsion_atom_site_label_1
_geom_torsion_atom_site_label_2
_geom_torsion_atom_site_label_3
_geom_torsion_atom_site_label_4
_geom_torsion
O2 C3 C4 C5 162.7(2)
O1 C3 C4 C5 -18.1(3)
C3 C4 C5 O3 175.99(17)
C3 C4 C5 C6 -64.6(3)
O3 C5 C6 C7 78.89(18)
C4 C5 C6 C7 -41.9(2)
O3 C5 C6 C10 -37.67(16)
C4 C5 C6 C10 -158.49(16)
C5 C6 C7 C21 89.50(19)
C10 C6 C7 C21 -155.52(14)
C5 C6 C7 C8 -152.69(15)
C10 C6 C7 C8 -37.71(15)
C5 C6 C7 C20 -36.5(2)
C10 C6 C7 C20 78.47(16)
C21 C7 C8 C9 161.46(14)
C20 C7 C8 C9 -78.05(16)
C6 C7 C8 C9 43.41(16)
C7 C8 C9 N1 -148.31(13)
C7 C8 C9 C10 -32.57(15)
N1 C9 C10 C12 6.60(15)
C8 C9 C10 C12 -112.13(13)
N1 C9 C10 C11 -119.81(14)
C8 C9 C10 C11 121.46(14)
N1 C9 C10 C6 126.80(12)
C8 C9 C10 C6 8.07(14)
C5 C6 C10 C12 -98.99(15)
C7 C6 C10 C12 132.28(14)
C5 C6 C10 C11 24.70(16)
C7 C6 C10 C11 -104.02(14)
C5 C6 C10 C9 147.41(12)
C7 C6 C10 C9 18.68(14)
C12 C10 C11 O3 119.77(16)
C9 C10 C11 O3 -118.77(15)
C6 C10 C11 O3 -3.96(18)
C11 C10 C12 C22 -36.7(3)
C9 C10 C12 C22 -164.84(19)
C6 C10 C12 C22 80.8(2)
C11 C10 C12 C13 140.64(14)
C9 C10 C12 C13 12.49(16)
C6 C10 C12 C13 -101.82(15)
C22 C12 C13 N1 150.37(19)
C10 C12 C13 N1 -27.11(17)
C19 C14 C15 C16 0.1(3)
S1 C14 C15 C16 178.63(15)
C14 C15 C16 C17 0.2(3)
C15 C16 C17 C18 -0.1(3)
C15 C16 C17 C23 179.0(2)
C16 C17 C18 C19 -0.3(3)
C23 C17 C18 C19 -179.4(2)
C17 C18 C19 C14 0.6(3)
C15 C14 C19 C18 -0.5(3)
S1 C14 C19 C18 -179.01(14)
C12 C13 N1 C9 31.21(16)
C12 C13 N1 S1 -105.47(13)
C8 C9 N1 C13 91.05(15)
C10 C9 N1 C13 -23.59(16)
C8 C9 N1 S1 -132.78(12)
C10 C9 N1 S1 112.59(12)
O2 C3 O1 C2 1.9(4)
C4 C3 O1 C2 -177.3(2)
C1 C2 O1 C3 -152.3(3)
C10 C11 O3 C5 -20.37(19)
C4 C5 O3 C11 166.48(16)
C6 C5 O3 C11 36.94(18)
C13 N1 S1 O5 -50.47(13)
C9 N1 S1 O5 178.15(11)
C13 N1 S1 O4 -179.15(12)
C9 N1 S1 O4 49.48(13)
C13 N1 S1 C14 65.16(13)
C9 N1 S1 C14 -66.22(13)
C19 C14 S1 O5 -157.74(14)
C15 C14 S1 O5 23.71(17)
C19 C14 S1 O4 -26.65(16)
C15 C14 S1 O4 154.80(14)
C19 C14 S1 N1 88.11(15)
C15 C14 S1 N1 -90.44(15)
